data_7205390
loop_
_publ_author_name
'Fang, Hua-Cai'
'Ge, Ying-Ying'
'Jia, Hong-Yang'
'Li, Shan-Shan'
'Sun, Feng'
'Zhang, Li-Guo'
'Cai, Yue-Peng'

_publ_section_title
;
 Construction of three high-dimensional supramolecular networks from
 temperature-driven conformational isomers
;
_journal_issue 1
_journal_name_full CrystEngComm
_journal_page_first 67
_journal_paper_doi 10.1039/c0ce00485e
_journal_volume 13
_journal_year 2011
_chemical_formula_moiety 'C10 H15 N9 Zn '
_chemical_formula_sum 'C10 H15 N9 Zn'
_chemical_formula_weight 326.70
_chemical_name_systematic
;
?
;
_space_group_IT_number 2
_symmetry_cell_setting triclinic
_symmetry_space_group_name_Hall '-P 1'
_symmetry_space_group_name_H-M 'P -1'
_atom_sites_solution_hydrogens geom
_atom_sites_solution_primary direct
_atom_sites_solution_secondary difmap
_audit_creation_method SHELXL-97
_cell_angle_alpha 71.530(2)
_cell_angle_beta 84.594(2)
_cell_angle_gamma 72.106(2)
_cell_formula_units_Z 2
_cell_length_a 8.3950(12)
_cell_length_b 9.5035(13)
_cell_length_c 10.2058(14)
_cell_measurement_reflns_used 1278
_cell_measurement_temperature 296(2)
_cell_measurement_theta_max 22.45
_cell_measurement_theta_min 2.36
_cell_volume 734.93(18)
_computing_cell_refinement 'Bruker SAINT'
_computing_data_collection 'Bruker APEX2'
_computing_data_reduction 'Bruker SAINT'
_computing_molecular_graphics 'SHELXTL-XP (Bruker, 2004)'
_computing_publication_material SHELXL-97
_computing_structure_refinement 'SHELXL-97 (Sheldrick, 2008)'
_computing_structure_solution 'SHELXS-97 (Sheldrick, 2008)'
_diffrn_ambient_temperature 296(2)
_diffrn_measured_fraction_theta_full 0.997
_diffrn_measured_fraction_theta_max 0.997
_diffrn_measurement_device_type 'Bruker APEX-II CCD'
_diffrn_measurement_method '\f and \w scans'
_diffrn_radiation_monochromator graphite
_diffrn_radiation_source 'fine-focus sealed tube'
_diffrn_radiation_type MoK\a
_diffrn_radiation_wavelength 0.71073
_diffrn_reflns_av_R_equivalents 0.0167
_diffrn_reflns_av_sigmaI/netI 0.0354
_diffrn_reflns_limit_h_max 10
_diffrn_reflns_limit_h_min -10
_diffrn_reflns_limit_k_max 11
_diffrn_reflns_limit_k_min -6
_diffrn_reflns_limit_l_max 12
_diffrn_reflns_limit_l_min -12
_diffrn_reflns_number 3726
_diffrn_reflns_theta_full 25.20
_diffrn_reflns_theta_max 25.20
_diffrn_reflns_theta_min 2.10
_exptl_absorpt_coefficient_mu 1.677
_exptl_absorpt_correction_T_max 0.826
_exptl_absorpt_correction_T_min 0.693
_exptl_absorpt_correction_type multi-scan
_exptl_absorpt_process_details '(<i>SADABS</i>; Sheldrick, 1996)'
_exptl_crystal_colour colorless
_exptl_crystal_density_diffrn 1.476
_exptl_crystal_density_method 'not measured'
_exptl_crystal_description block
_exptl_crystal_F_000 336
_exptl_crystal_size_max 0.24
_exptl_crystal_size_mid 0.18
_exptl_crystal_size_min 0.16
_refine_diff_density_max 0.806
_refine_diff_density_min -0.770
_refine_diff_density_rms 0.056
_refine_ls_extinction_expression Fc^*^=kFc[1+0.001xFc^2^\l^3^/sin(2\q)]^-1/4^
_refine_ls_extinction_method none
_refine_ls_goodness_of_fit_ref 1.042
_refine_ls_hydrogen_treatment constr
_refine_ls_matrix_type full
_refine_ls_number_parameters 184
_refine_ls_number_reflns 2560
_refine_ls_number_restraints 0
_refine_ls_restrained_S_all 1.042
_refine_ls_R_factor_all 0.0526
_refine_ls_R_factor_gt 0.0396
_refine_ls_shift/su_max 0.033
_refine_ls_shift/su_mean 0.000
_refine_ls_structure_factor_coef Fsqd
_refine_ls_weighting_details 'calc w=1/[\s^2^(Fo^2^)+(0.0511P)^2^+0.0781P] where P=(Fo^2^+2Fc^2^)/3'
_refine_ls_weighting_scheme calc
_refine_ls_wR_factor_gt 0.0915
_refine_ls_wR_factor_ref 0.0985
_reflns_number_gt 2028
_reflns_number_total 2560
_reflns_threshold_expression >2sigma(I)
_cod_data_source_file C0CE00485E.TXT
_cod_data_source_block 2
_cod_original_formula_sum 'C10 H15 N9 Zn '
_cod_database_code 7205390

loop_
_symmetry_equiv_pos_as_xyz
'x, y, z'
'-x, -y, -z'

loop_
_atom_site_label
_atom_site_type_symbol
_atom_site_fract_x
_atom_site_fract_y
_atom_site_fract_z
_atom_site_U_iso_or_equiv
_atom_site_adp_type
_atom_site_occupancy
_atom_site_symmetry_multiplicity
_atom_site_calc_flag
_atom_site_refinement_flags
_atom_site_disorder_assembly
_atom_site_disorder_group
N4 N 0.1629(6) 0.5619(4) 0.0538(4) 0.0843(12) Uani 1 1 d . . .
N5 N 0.1282(5) 0.6601(4) 0.1086(4) 0.0741(10) Uani 1 1 d . . .
N6 N 0.0910(6) 0.7604(5) 0.1560(6) 0.1001(14) Uani 1 1 d . . .
N7 N 0.4707(5) 0.2836(6) 0.2251(4) 0.0955(10) Uani 1 1 d U . .
N8 N 0.5454(6) 0.2178(6) 0.3187(5) 0.0955(10) Uani 1 1 d U . .
N9A N 0.633(4) 0.185(3) 0.416(3) 0.136(6) Uani 0.50 1 d PU . .
N9B N 0.624(4) 0.118(3) 0.400(3) 0.136(6) Uani 0.50 1 d PU . .
C1 C 0.4580(6) 0.3409(7) -0.1410(5) 0.0838(14) Uani 1 1 d . . .
H1 H 0.4891 0.4219 -0.1290 0.101 Uiso 1 1 calc R . .
C2 C 0.5184(7) 0.2903(8) -0.2546(6) 0.1031(19) Uani 1 1 d . . .
H2 H 0.5892 0.3359 -0.3177 0.124 Uiso 1 1 calc R . .
C3 C 0.4712(7) 0.1717(9) -0.2712(6) 0.103(2) Uani 1 1 d . . .
H3 H 0.5092 0.1364 -0.3470 0.124 Uiso 1 1 calc R . .
C4 C 0.3687(6) 0.1051(7) -0.1775(5) 0.0853(15) Uani 1 1 d . . .
H4 H 0.3368 0.0235 -0.1875 0.102 Uiso 1 1 calc R . .
C5 C 0.3136(5) 0.1615(5) -0.0676(4) 0.0636(11) Uani 1 1 d . . .
C6 C 0.2019(6) 0.0998(5) 0.0369(5) 0.0670(11) Uani 1 1 d . . .
H6 H 0.1670 0.0170 0.0338 0.080 Uiso 1 1 calc R . .
C7 C 0.0368(7) 0.1118(6) 0.2383(6) 0.0907(15) Uani 1 1 d . . .
H7A H 0.0541 0.0011 0.2601 0.109 Uiso 1 1 calc R . .
H7B H -0.0777 0.1659 0.2068 0.109 Uiso 1 1 calc R . .
C8 C 0.0692(8) 0.1494(6) 0.3622(6) 0.1018(18) Uani 1 1 d . . .
H8A H -0.0201 0.1366 0.4284 0.122 Uiso 1 1 calc R . .
H8B H 0.1731 0.0766 0.4051 0.122 Uiso 1 1 calc R . .
C9 C -0.0844(6) 0.4217(6) 0.3004(6) 0.0914(15) Uani 1 1 d . . .
H9A H -0.1277 0.4220 0.2165 0.137 Uiso 1 1 calc R . .
H9B H -0.0746 0.5227 0.2900 0.137 Uiso 1 1 calc R . .
H9C H -0.1592 0.3959 0.3751 0.137 Uiso 1 1 calc R . .
C10 C 0.1543(8) 0.3195(9) 0.4502(6) 0.127(3) Uani 1 1 d . . .
H10A H 0.1675 0.4212 0.4287 0.190 Uiso 1 1 calc R . .
H10B H 0.2617 0.2430 0.4712 0.190 Uiso 1 1 calc R . .
H10C H 0.0819 0.3025 0.5285 0.190 Uiso 1 1 calc R . .
N1 N 0.3580(4) 0.2784(4) -0.0497(4) 0.0631(8) Uani 1 1 d . . .
N2 N 0.1538(4) 0.1616(4) 0.1315(4) 0.0646(9) Uani 1 1 d . . .
N3 N 0.0803(5) 0.3068(4) 0.3302(4) 0.0713(9) Uani 1 1 d . . .
Zn1 Zn 0.24815(6) 0.33510(5) 0.14108(5) 0.0590(2) Uani 1 1 d . . .

loop_
_atom_site_aniso_label
_atom_site_aniso_U_11
_atom_site_aniso_U_22
_atom_site_aniso_U_33
_atom_site_aniso_U_23
_atom_site_aniso_U_13
_atom_site_aniso_U_12
N4 0.124(3) 0.047(2) 0.076(2) -0.0183(19) 0.001(2) -0.016(2)
N5 0.081(2) 0.0433(19) 0.099(3) -0.018(2) -0.014(2) -0.0193(18)
N6 0.101(3) 0.067(3) 0.150(4) -0.055(3) -0.024(3) -0.020(2)
N7 0.083(2) 0.123(3) 0.073(2) -0.0162(19) -0.0143(16) -0.031(2)
N8 0.083(2) 0.123(3) 0.073(2) -0.0162(19) -0.0143(16) -0.031(2)
N9A 0.103(5) 0.207(17) 0.096(7) -0.036(10) -0.028(4) -0.044(11)
N9B 0.103(5) 0.207(17) 0.096(7) -0.036(10) -0.028(4) -0.044(11)
C1 0.068(3) 0.095(4) 0.084(3) -0.023(3) 0.003(3) -0.023(3)
C2 0.067(3) 0.140(6) 0.083(4) -0.021(4) 0.005(3) -0.018(3)
C3 0.075(3) 0.141(6) 0.076(4) -0.052(4) -0.009(3) 0.014(4)
C4 0.076(3) 0.095(4) 0.083(3) -0.052(3) -0.013(3) 0.006(3)
C5 0.060(2) 0.051(2) 0.075(3) -0.029(2) -0.019(2) 0.0061(19)
C6 0.081(3) 0.046(2) 0.082(3) -0.027(2) -0.008(2) -0.018(2)
C7 0.117(4) 0.069(3) 0.096(4) -0.023(3) 0.028(3) -0.051(3)
C8 0.125(5) 0.070(3) 0.088(4) -0.006(3) 0.021(3) -0.022(3)
C9 0.087(3) 0.080(3) 0.088(3) -0.021(3) 0.001(3) -0.004(3)
C10 0.115(5) 0.183(7) 0.073(4) -0.060(4) -0.018(3) -0.005(5)
N1 0.0593(19) 0.060(2) 0.067(2) -0.0203(17) -0.0057(17) -0.0106(17)
N2 0.082(2) 0.0448(18) 0.069(2) -0.0179(16) 0.0011(18) -0.0210(17)
N3 0.089(3) 0.060(2) 0.059(2) -0.0185(17) -0.0046(18) -0.0123(19)
Zn1 0.0733(3) 0.0430(3) 0.0629(3) -0.0177(2) -0.0106(2) -0.0154(2)

loop_
_atom_type_symbol
_atom_type_description
_atom_type_scat_dispersion_real
_atom_type_scat_dispersion_imag
_atom_type_scat_source
C C 0.0033 0.0016 'International Tables Vol C Tables 4.2.6.8 and 6.1.1.4'
H H 0.0000 0.0000 'International Tables Vol C Tables 4.2.6.8 and 6.1.1.4'
N N 0.0061 0.0033 'International Tables Vol C Tables 4.2.6.8 and 6.1.1.4'
Zn Zn 0.2839 1.4301 'International Tables Vol C Tables 4.2.6.8 and 6.1.1.4'

loop_
_geom_angle_atom_site_label_1
_geom_angle_atom_site_label_2
_geom_angle_atom_site_label_3
_geom_angle
_geom_angle_site_symmetry_1
_geom_angle_site_symmetry_3
_geom_angle_publ_flag
N5 N4 Zn1 127.6(3) . . ?
N6 N5 N4 176.7(5) . . ?
N8 N7 Zn1 143.7(4) . . ?
N7 N8 N9B 160.4(11) . . ?
N7 N8 N9A 161.9(13) . . ?
N9B N8 N9A 36.7(17) . . ?
N9B N9A N8 66(3) . . ?
N9A N9B N8 78(4) . . ?
N1 C1 C2 122.3(5) . . ?
N1 C1 H1 118.8 . . ?
C2 C1 H1 118.8 . . ?
C3 C2 C1 118.2(5) . . ?
C3 C2 H2 120.9 . . ?
C1 C2 H2 120.9 . . ?
C4 C3 C2 120.3(5) . . ?
C4 C3 H3 119.8 . . ?
C2 C3 H3 119.8 . . ?
C3 C4 C5 118.2(5) . . ?
C3 C4 H4 120.9 . . ?
C5 C4 H4 120.9 . . ?
N1 C5 C4 122.4(5) . . ?
N1 C5 C6 115.2(3) . . ?
C4 C5 C6 122.4(4) . . ?
N2 C6 C5 118.0(4) . . ?
N2 C6 H6 121.0 . . ?
C5 C6 H6 121.0 . . ?
N2 C7 C8 107.1(4) . . ?
N2 C7 H7A 110.3 . . ?
C8 C7 H7A 110.3 . . ?
N2 C7 H7B 110.3 . . ?
C8 C7 H7B 110.3 . . ?
H7A C7 H7B 108.6 . . ?
N3 C8 C7 113.0(4) . . ?
N3 C8 H8A 109.0 . . ?
C7 C8 H8A 109.0 . . ?
N3 C8 H8B 109.0 . . ?
C7 C8 H8B 109.0 . . ?
H8A C8 H8B 107.8 . . ?
N3 C9 H9A 109.5 . . ?
N3 C9 H9B 109.5 . . ?
H9A C9 H9B 109.5 . . ?
N3 C9 H9C 109.5 . . ?
H9A C9 H9C 109.5 . . ?
H9B C9 H9C 109.5 . . ?
N3 C10 H10A 109.5 . . ?
N3 C10 H10B 109.5 . . ?
H10A C10 H10B 109.5 . . ?
N3 C10 H10C 109.5 . . ?
H10A C10 H10C 109.5 . . ?
H10B C10 H10C 109.5 . . ?
C1 N1 C5 118.6(4) . . ?
C1 N1 Zn1 129.3(3) . . ?
C5 N1 Zn1 112.1(3) . . ?
C6 N2 C7 122.2(4) . . ?
C6 N2 Zn1 119.3(3) . . ?
C7 N2 Zn1 118.5(3) . . ?
C8 N3 C9 111.5(4) . . ?
C8 N3 C10 108.6(5) . . ?
C9 N3 C10 109.1(4) . . ?
C8 N3 Zn1 104.3(3) . . ?
C9 N3 Zn1 111.0(3) . . ?
C10 N3 Zn1 112.2(4) . . ?
N4 Zn1 N7 109.4(2) . . ?
N4 Zn1 N2 129.33(17) . . ?
N7 Zn1 N2 120.74(18) . . ?
N4 Zn1 N1 96.28(15) . . ?
N7 Zn1 N1 93.16(16) . . ?
N2 Zn1 N1 75.12(13) . . ?
N4 Zn1 N3 100.01(15) . . ?
N7 Zn1 N3 101.95(16) . . ?
N2 Zn1 N3 77.48(14) . . ?
N1 Zn1 N3 152.57(14) . . ?

loop_
_geom_bond_atom_site_label_1
_geom_bond_atom_site_label_2
_geom_bond_distance
_geom_bond_site_symmetry_2
_geom_bond_publ_flag
N4 N5 1.184(5) . ?
N4 Zn1 1.977(4) . ?
N5 N6 1.149(5) . ?
N7 N8 1.091(6) . ?
N7 Zn1 1.985(4) . ?
N8 N9B 1.11(3) . ?
N8 N9A 1.20(2) . ?
N9A N9B 0.73(3) . ?
C1 N1 1.316(6) . ?
C1 C2 1.387(7) . ?
C1 H1 0.9300 . ?
C2 C3 1.366(9) . ?
C2 H2 0.9300 . ?
C3 C4 1.361(9) . ?
C3 H3 0.9300 . ?
C4 C5 1.375(6) . ?
C4 H4 0.9300 . ?
C5 N1 1.343(5) . ?
C5 C6 1.454(6) . ?
C6 N2 1.258(5) . ?
C6 H6 0.9300 . ?
C7 N2 1.461(6) . ?
C7 C8 1.487(8) . ?
C7 H7A 0.9700 . ?
C7 H7B 0.9700 . ?
C8 N3 1.457(6) . ?
C8 H8A 0.9700 . ?
C8 H8B 0.9700 . ?
C9 N3 1.462(6) . ?
C9 H9A 0.9600 . ?
C9 H9B 0.9600 . ?
C9 H9C 0.9600 . ?
C10 N3 1.478(6) . ?
C10 H10A 0.9600 . ?
C10 H10B 0.9600 . ?
C10 H10C 0.9600 . ?
N1 Zn1 2.226(3) . ?
N2 Zn1 2.067(3) . ?
N3 Zn1 2.274(4) . ?

loop_
_geom_torsion_atom_site_label_1
_geom_torsion_atom_site_label_2
_geom_torsion_atom_site_label_3
_geom_torsion_atom_site_label_4
_geom_torsion
_geom_torsion_site_symmetry_1
_geom_torsion_site_symmetry_2
_geom_torsion_site_symmetry_3
_geom_torsion_site_symmetry_4
_geom_torsion_publ_flag
Zn1 N4 N5 N6 -168(9) . . . . ?
Zn1 N7 N8 N9B 77(5) . . . . ?
Zn1 N7 N8 N9A -128(5) . . . . ?
N7 N8 N9A N9B -166(2) . . . . ?
N7 N8 N9B N9A 167(2) . . . . ?
N1 C1 C2 C3 0.2(8) . . . . ?
C1 C2 C3 C4 -0.6(8) . . . . ?
C2 C3 C4 C5 0.7(8) . . . . ?
C3 C4 C5 N1 -0.4(7) . . . . ?
C3 C4 C5 C6 179.1(4) . . . . ?
N1 C5 C6 N2 1.6(6) . . . . ?
C4 C5 C6 N2 -177.9(4) . . . . ?
N2 C7 C8 N3 47.7(6) . . . . ?
C2 C1 N1 C5 0.1(7) . . . . ?
C2 C1 N1 Zn1 178.9(4) . . . . ?
C4 C5 N1 C1 0.0(6) . . . . ?
C6 C5 N1 C1 -179.5(4) . . . . ?
C4 C5 N1 Zn1 -179.0(3) . . . . ?
C6 C5 N1 Zn1 1.5(4) . . . . ?
C5 C6 N2 C7 177.7(4) . . . . ?
C5 C6 N2 Zn1 -4.2(5) . . . . ?
C8 C7 N2 C6 153.6(4) . . . . ?
C8 C7 N2 Zn1 -24.5(5) . . . . ?
C7 C8 N3 C9 74.0(6) . . . . ?
C7 C8 N3 C10 -165.7(5) . . . . ?
C7 C8 N3 Zn1 -45.8(5) . . . . ?
N5 N4 Zn1 N7 -63.7(5) . . . . ?
N5 N4 Zn1 N2 124.8(4) . . . . ?
N5 N4 Zn1 N1 -159.3(5) . . . . ?
N5 N4 Zn1 N3 42.8(5) . . . . ?
N8 N7 Zn1 N4 132.0(8) . . . . ?
N8 N7 Zn1 N2 -55.7(9) . . . . ?
N8 N7 Zn1 N1 -130.2(8) . . . . ?
N8 N7 Zn1 N3 26.7(9) . . . . ?
C6 N2 Zn1 N4 89.6(4) . . . . ?
C7 N2 Zn1 N4 -92.2(4) . . . . ?
C6 N2 Zn1 N7 -81.0(4) . . . . ?
C7 N2 Zn1 N7 97.2(4) . . . . ?
C6 N2 Zn1 N1 3.7(3) . . . . ?
C7 N2 Zn1 N1 -178.1(4) . . . . ?
C6 N2 Zn1 N3 -177.6(4) . . . . ?
C7 N2 Zn1 N3 0.6(3) . . . . ?
C1 N1 Zn1 N4 49.4(4) . . . . ?
C5 N1 Zn1 N4 -131.7(3) . . . . ?
C1 N1 Zn1 N7 -60.5(4) . . . . ?
C5 N1 Zn1 N7 118.4(3) . . . . ?
C1 N1 Zn1 N2 178.5(4) . . . . ?
C5 N1 Zn1 N2 -2.6(3) . . . . ?
C1 N1 Zn1 N3 175.7(4) . . . . ?
C5 N1 Zn1 N3 -5.4(4) . . . . ?
C8 N3 Zn1 N4 152.0(3) . . . . ?
C9 N3 Zn1 N4 31.8(3) . . . . ?
C10 N3 Zn1 N4 -90.7(4) . . . . ?
C8 N3 Zn1 N7 -95.6(4) . . . . ?
C9 N3 Zn1 N7 144.2(3) . . . . ?
C10 N3 Zn1 N7 21.8(4) . . . . ?
C8 N3 Zn1 N2 23.7(3) . . . . ?
C9 N3 Zn1 N2 -96.6(3) . . . . ?
C10 N3 Zn1 N2 141.0(4) . . . . ?
C8 N3 Zn1 N1 26.4(5) . . . . ?
C9 N3 Zn1 N1 -93.8(4) . . . . ?
C10 N3 Zn1 N1 143.8(4) . . . . ?
